data_4079674
loop_
_publ_author_name
'Garc\'ia-L\'opez, Jos\'e-Antonio'
'Saura-Llamas, Isabel'
'McGrady, John E.'
'Bautista, Delia'
'Vicente, Jos\'e'

_publ_section_title
;
 Insertion of Allenes into the Pd--C Bond of Ortho-Palladated Primary
 Arylamines of Biological Relevance: Phenethylamine, Phentermine,
 (l)-Phenylalanine Methyl Ester, and (l)-Tryptophan Methyl Ester.
 Synthesis of Tetrahydro-3-benzazepines and Their Salts
;
_journal_issue 23
_journal_name_full Organometallics
_journal_page_first 8333
_journal_paper_doi 10.1021/om300928j
_journal_volume 31
_journal_year 2012
_chemical_formula_sum 'C13 H18 Br N'
_chemical_formula_weight 268.19
_chemical_name_systematic
; 
 ? 
;
_space_group_IT_number 4
_symmetry_cell_setting monoclinic
_symmetry_space_group_name_Hall 'P 2yb'
_symmetry_space_group_name_H-M 'P 1 21 1'
_atom_sites_solution_hydrogens geom
_atom_sites_solution_primary direct
_atom_sites_solution_secondary difmap
_audit_creation_method SHELXL-97
_cell_angle_alpha 90.00
_cell_angle_beta 107.163(2)
_cell_angle_gamma 90.00
_cell_formula_units_Z 4
_cell_length_a 13.1828(7)
_cell_length_b 7.6142(4)
_cell_length_c 13.2748(7)
_cell_measurement_reflns_used 5031
_cell_measurement_temperature 100(2)
_cell_measurement_theta_max 28.02
_cell_measurement_theta_min 2.59
_cell_volume 1273.14(12)
_computing_cell_refinement 'Bruker SAINT'
_computing_data_collection 'Bruker SMART'
_computing_data_reduction 'Bruker SAINT'
_computing_molecular_graphics 'Bruker SHEXTL'
_computing_publication_material 'Bruker SHEXTL'
_computing_structure_refinement 'SHELXL-97 (Sheldrick, 1997)'
_computing_structure_solution 'SHELXS-97 (Sheldrick, 1990)'
_diffrn_ambient_temperature 100(2)
_diffrn_detector_area_resol_mean 8.26
_diffrn_measured_fraction_theta_full 0.999
_diffrn_measured_fraction_theta_max 0.943
_diffrn_measurement_device_type 'Bruker SMART APEX CCD'
_diffrn_measurement_method \w-scan
_diffrn_radiation_monochromator graphite
_diffrn_radiation_source 'fine-focus sealed tube'
_diffrn_radiation_type MoK\a
_diffrn_radiation_wavelength 0.71073
_diffrn_reflns_av_R_equivalents 0.0173
_diffrn_reflns_av_sigmaI/netI 0.0233
_diffrn_reflns_limit_h_max 16
_diffrn_reflns_limit_h_min -17
_diffrn_reflns_limit_k_max 9
_diffrn_reflns_limit_k_min -10
_diffrn_reflns_limit_l_max 16
_diffrn_reflns_limit_l_min -16
_diffrn_reflns_number 14705
_diffrn_reflns_theta_full 26.00
_diffrn_reflns_theta_max 28.18
_diffrn_reflns_theta_min 1.61
_exptl_absorpt_coefficient_mu 3.198
_exptl_absorpt_correction_T_max 0.8071
_exptl_absorpt_correction_T_min 0.4902
_exptl_absorpt_correction_type multi-scan
_exptl_absorpt_process_details SADABS
_exptl_crystal_colour colourless
_exptl_crystal_density_diffrn 1.399
_exptl_crystal_density_method 'not measured'
_exptl_crystal_description prism
_exptl_crystal_F_000 552
_exptl_crystal_size_max 0.26
_exptl_crystal_size_mid 0.18
_exptl_crystal_size_min 0.07
_refine_diff_density_max 0.515
_refine_diff_density_min -0.275
_refine_diff_density_rms 0.055
_refine_ls_abs_structure_details 'Flack H D (1983), Acta Cryst. A39, 876-881'
_refine_ls_abs_structure_Flack -0.013(5)
_refine_ls_extinction_method none
_refine_ls_goodness_of_fit_ref 1.071
_refine_ls_hydrogen_treatment 'NH2 free with SADI, methyls rigid, others riding'
_refine_ls_matrix_type full
_refine_ls_number_parameters 286
_refine_ls_number_reflns 5709
_refine_ls_number_restraints 7
_refine_ls_restrained_S_all 1.071
_refine_ls_R_factor_all 0.0209
_refine_ls_R_factor_gt 0.0201
_refine_ls_shift/su_max 0.001
_refine_ls_shift/su_mean 0.000
_refine_ls_structure_factor_coef Fsqd
_refine_ls_weighting_details 'calc w=1/[\s^2^(Fo^2^)+(0.0299P)^2^+0.0501P] where P=(Fo^2^+2Fc^2^)/3'
_refine_ls_weighting_scheme calc
_refine_ls_wR_factor_gt 0.0490
_refine_ls_wR_factor_ref 0.0493
_reflns_number_gt 5547
_reflns_number_total 5709
_reflns_threshold_expression >2sigma(I)
_cod_data_source_file om300928j_si_002.cif
_cod_data_source_block jae545s
_cod_original_sg_symbol_H-M 'P 2(1)'
_cod_database_code 4079674

loop_
_symmetry_equiv_pos_as_xyz
'x, y, z'
'-x, y+1/2, -z'

loop_
_atom_site_label
_atom_site_type_symbol
_atom_site_fract_x
_atom_site_fract_y
_atom_site_fract_z
_atom_site_U_iso_or_equiv
_atom_site_adp_type
_atom_site_occupancy
_atom_site_symmetry_multiplicity
_atom_site_calc_flag
_atom_site_refinement_flags
Br1 Br 0.665801(14) 0.23895(2) 0.183960(13) 0.02015(5) Uani 1 1 d .
Br2 Br 0.394152(14) 0.56412(2) 0.313403(14) 0.01955(5) Uani 1 1 d .
N1 N 0.35344(13) -0.0233(2) 0.61380(13) 0.0173(3) Uani 1 1 d D
H01A H 0.3467(18) -0.086(3) 0.6686(15) 0.023(6) Uiso 1 1 d D
H01B H 0.4188(13) 0.026(3) 0.6346(17) 0.024(6) Uiso 1 1 d D
N2 N 0.40764(12) 0.2701(2) 0.13634(12) 0.0146(3) Uani 1 1 d D
H02A H 0.3886(16) 0.346(2) 0.1792(15) 0.014(5) Uiso 1 1 d D
H02B H 0.4772(13) 0.269(3) 0.1588(17) 0.031(7) Uiso 1 1 d D
C1 C 0.27932(16) 0.1320(3) 0.60380(15) 0.0193(4) Uani 1 1 d .
C2 C 0.16569(14) 0.0640(3) 0.58361(14) 0.0182(3) Uani 1 1 d .
C3 C 0.10677(15) 0.0078(2) 0.47426(15) 0.0182(4) Uani 1 1 d .
C4 C 0.01318(16) 0.0940(3) 0.41937(16) 0.0247(4) Uani 1 1 d .
H4 H -0.0118 0.1892 0.4518 0.030 Uiso 1 1 calc R
C5 C -0.04373(16) 0.0427(3) 0.31840(17) 0.0284(5) Uani 1 1 d .
H5 H -0.1077 0.1014 0.2821 0.034 Uiso 1 1 calc R
C6 C -0.00684(15) -0.0944(3) 0.27090(15) 0.0264(4) Uani 1 1 d .
H6 H -0.0450 -0.1291 0.2013 0.032 Uiso 1 1 calc R
C7 C 0.08572(16) -0.1817(3) 0.32443(15) 0.0216(4) Uani 1 1 d .
H7 H 0.1105 -0.2757 0.2910 0.026 Uiso 1 1 calc R
C8 C 0.14266(14) -0.1333(2) 0.42658(14) 0.0163(4) Uani 1 1 d .
C9 C 0.23901(14) -0.2394(2) 0.48577(14) 0.0169(4) Uani 1 1 d .
H9A H 0.2470 -0.3386 0.4405 0.020 Uiso 1 1 calc R
H9B H 0.2255 -0.2899 0.5493 0.020 Uiso 1 1 calc R
C10 C 0.34341(15) -0.1395(2) 0.51998(14) 0.0175(4) Uani 1 1 d .
H10A H 0.4027 -0.2248 0.5372 0.021 Uiso 1 1 calc R
H10B H 0.3498 -0.0666 0.4604 0.021 Uiso 1 1 calc R
C11 C 0.28980(17) 0.2517(3) 0.51379(16) 0.0265(4) Uani 1 1 d .
H11A H 0.3644 0.2845 0.5264 0.040 Uiso 1 1 calc R
H11B H 0.2471 0.3578 0.5111 0.040 Uiso 1 1 calc R
H11C H 0.2646 0.1888 0.4466 0.040 Uiso 1 1 calc R
C12 C 0.32060(17) 0.2301(3) 0.70850(16) 0.0289(4) Uani 1 1 d .
H12A H 0.3178 0.1524 0.7665 0.043 Uiso 1 1 calc R
H12B H 0.2763 0.3337 0.7078 0.043 Uiso 1 1 calc R
H12C H 0.3941 0.2670 0.7183 0.043 Uiso 1 1 calc R
C13 C 0.11849(16) 0.0530(3) 0.65874(15) 0.0240(4) Uiso 1 1 d .
H13A H 0.0479 0.0097 0.6427 0.029 Uiso 1 1 calc R
H13B H 0.1552 0.0884 0.7286 0.029 Uiso 1 1 calc R
C21 C 0.37094(14) 0.0893(2) 0.15906(14) 0.0152(4) Uani 1 1 d .
C22 C 0.24962(14) 0.0836(3) 0.13249(13) 0.0161(3) Uani 1 1 d .
C23 C 0.18646(13) 0.2476(3) 0.11203(13) 0.0166(3) Uani 1 1 d .
C24 C 0.11560(15) 0.2848(3) 0.16958(15) 0.0202(4) Uani 1 1 d .
H24 H 0.1127 0.2098 0.2259 0.024 Uiso 1 1 calc R
C25 C 0.04929(16) 0.4311(3) 0.14491(16) 0.0243(4) Uani 1 1 d .
H25 H -0.0006 0.4527 0.1825 0.029 Uiso 1 1 calc R
C26 C 0.05581(16) 0.5451(3) 0.06585(16) 0.0247(4) Uani 1 1 d .
H26 H 0.0116 0.6460 0.0503 0.030 Uiso 1 1 calc R
C27 C 0.12742(16) 0.5115(3) 0.00916(16) 0.0213(4) Uani 1 1 d .
H27 H 0.1328 0.5908 -0.0443 0.026 Uiso 1 1 calc R
C28 C 0.19120(14) 0.3621(2) 0.03049(14) 0.0168(4) Uani 1 1 d .
C29 C 0.26351(15) 0.3146(3) -0.03484(14) 0.0191(4) Uani 1 1 d .
H29A H 0.2467 0.3908 -0.0980 0.023 Uiso 1 1 calc R
H29B H 0.2496 0.1916 -0.0591 0.023 Uiso 1 1 calc R
C30 C 0.38064(15) 0.3343(3) 0.02538(14) 0.0196(4) Uani 1 1 d .
H30A H 0.4232 0.2684 -0.0121 0.024 Uiso 1 1 calc R
H30B H 0.4005 0.4598 0.0259 0.024 Uiso 1 1 calc R
C31 C 0.42057(14) 0.0643(3) 0.27781(13) 0.0184(3) Uani 1 1 d .
H31A H 0.4979 0.0746 0.2953 0.028 Uiso 1 1 calc R
H31B H 0.4021 -0.0523 0.2983 0.028 Uiso 1 1 calc R
H31C H 0.3935 0.1545 0.3158 0.028 Uiso 1 1 calc R
C32 C 0.41483(16) -0.0463(3) 0.09785(15) 0.0205(4) Uani 1 1 d .
H32A H 0.3813 -0.0301 0.0221 0.031 Uiso 1 1 calc R
H32B H 0.3996 -0.1647 0.1183 0.031 Uiso 1 1 calc R
H32C H 0.4918 -0.0309 0.1139 0.031 Uiso 1 1 calc R
C33 C 0.20213(17) -0.0696(3) 0.13378(17) 0.0249(4) Uani 1 1 d .
H33A H 0.1275 -0.0742 0.1216 0.030 Uiso 1 1 calc R
H33B H 0.2428 -0.1746 0.1469 0.030 Uiso 1 1 calc R

loop_
_atom_site_aniso_label
_atom_site_aniso_U_11
_atom_site_aniso_U_22
_atom_site_aniso_U_33
_atom_site_aniso_U_23
_atom_site_aniso_U_13
_atom_site_aniso_U_12
Br1 0.01480(8) 0.02698(10) 0.01871(9) -0.00260(8) 0.00504(7) 0.00179(8)
Br2 0.01899(9) 0.01654(8) 0.02415(10) -0.00324(7) 0.00796(7) 0.00231(7)
N1 0.0158(8) 0.0204(8) 0.0167(8) -0.0016(6) 0.0062(7) -0.0007(6)
N2 0.0131(7) 0.0164(8) 0.0154(7) -0.0005(6) 0.0059(6) -0.0011(6)
C1 0.0233(10) 0.0150(8) 0.0210(10) -0.0028(7) 0.0089(8) -0.0003(8)
C2 0.0206(9) 0.0144(8) 0.0211(9) -0.0014(8) 0.0084(7) 0.0038(8)
C3 0.0184(9) 0.0189(9) 0.0194(9) 0.0028(7) 0.0090(8) -0.0002(7)
C4 0.0220(10) 0.0239(11) 0.0319(11) 0.0086(8) 0.0136(8) 0.0037(8)
C5 0.0147(9) 0.0377(13) 0.0305(11) 0.0152(10) 0.0032(8) -0.0008(9)
C6 0.0209(10) 0.0360(11) 0.0185(10) 0.0067(9) 0.0001(8) -0.0090(10)
C7 0.0245(10) 0.0235(9) 0.0173(9) 0.0013(8) 0.0069(8) -0.0075(8)
C8 0.0156(9) 0.0170(9) 0.0165(9) 0.0026(7) 0.0053(7) -0.0037(7)
C9 0.0212(9) 0.0136(9) 0.0160(8) -0.0009(7) 0.0054(7) 0.0015(8)
C10 0.0165(9) 0.0199(9) 0.0172(9) -0.0018(7) 0.0068(7) 0.0037(7)
C11 0.0324(11) 0.0184(9) 0.0315(11) 0.0027(9) 0.0137(9) -0.0016(10)
C12 0.0341(11) 0.0259(10) 0.0290(11) -0.0121(10) 0.0130(9) -0.0075(10)
C21 0.0172(8) 0.0126(9) 0.0170(8) -0.0007(7) 0.0068(7) -0.0009(7)
C22 0.0159(8) 0.0183(9) 0.0161(8) -0.0007(7) 0.0079(7) -0.0019(8)
C23 0.0139(8) 0.0185(9) 0.0165(8) -0.0038(8) 0.0029(6) -0.0014(8)
C24 0.0181(10) 0.0224(10) 0.0215(9) -0.0036(7) 0.0081(8) -0.0046(7)
C25 0.0166(9) 0.0291(11) 0.0292(11) -0.0117(9) 0.0098(8) -0.0023(8)
C26 0.0183(9) 0.0204(10) 0.0300(10) -0.0077(9) -0.0013(8) 0.0037(8)
C27 0.0195(9) 0.0207(9) 0.0197(9) -0.0005(7) -0.0004(8) -0.0017(7)
C28 0.0132(8) 0.0196(9) 0.0157(9) -0.0037(7) 0.0014(7) -0.0041(7)
C29 0.0194(10) 0.0233(9) 0.0137(9) 0.0009(7) 0.0034(7) -0.0009(8)
C30 0.0188(10) 0.0264(10) 0.0158(9) 0.0028(7) 0.0083(8) -0.0012(8)
C31 0.0216(9) 0.0163(8) 0.0174(8) 0.0009(8) 0.0059(7) 0.0007(8)
C32 0.0229(10) 0.0197(9) 0.0209(10) -0.0051(7) 0.0098(8) 0.0007(8)
C33 0.0212(10) 0.0211(10) 0.0329(11) 0.0007(9) 0.0087(9) -0.0018(8)

loop_
_atom_type_symbol
_atom_type_description
_atom_type_scat_dispersion_real
_atom_type_scat_dispersion_imag
_atom_type_scat_source
C C 0.0033 0.0016 'International Tables Vol C Tables 4.2.6.8 and 6.1.1.4'
H H 0.0000 0.0000 'International Tables Vol C Tables 4.2.6.8 and 6.1.1.4'
N N 0.0061 0.0033 'International Tables Vol C Tables 4.2.6.8 and 6.1.1.4'
Br Br -0.2901 2.4595 'International Tables Vol C Tables 4.2.6.8 and 6.1.1.4'

loop_
_geom_angle_atom_site_label_1
_geom_angle_atom_site_label_2
_geom_angle_atom_site_label_3
_geom_angle
C10 N1 C1 119.38(15)
C30 N2 C21 119.75(15)
N1 C1 C12 104.73(16)
N1 C1 C2 108.91(15)
C12 C1 C2 113.02(16)
N1 C1 C11 109.06(16)
C12 C1 C11 109.06(17)
C2 C1 C11 111.77(16)
C13 C2 C3 119.26(17)
C13 C2 C1 122.82(17)
C3 C2 C1 117.92(15)
C4 C3 C8 119.30(18)
C4 C3 C2 119.89(17)
C8 C3 C2 120.79(17)
C5 C4 C3 121.0(2)
C6 C5 C4 119.48(19)
C5 C6 C7 120.26(19)
C6 C7 C8 120.8(2)
C7 C8 C3 119.17(18)
C7 C8 C9 119.50(17)
C3 C8 C9 121.27(16)
C8 C9 C10 115.75(15)
N1 C10 C9 113.16(15)
N2 C21 C32 108.29(14)
N2 C21 C31 104.66(14)
C32 C21 C31 110.46(15)
N2 C21 C22 110.62(14)
C32 C21 C22 113.02(15)
C31 C21 C22 109.47(14)
C33 C22 C23 120.13(16)
C33 C22 C21 119.11(18)
C23 C22 C21 120.65(16)
C24 C23 C28 118.92(18)
C24 C23 C22 120.02(17)
C28 C23 C22 120.92(16)
C25 C24 C23 120.45(19)
C26 C25 C24 120.29(18)
C25 C26 C27 119.87(18)
C28 C27 C26 120.30(19)
C27 C28 C23 120.10(17)
C27 C28 C29 121.62(17)
C23 C28 C29 118.24(17)
C28 C29 C30 112.91(15)
N2 C30 C29 113.30(15)

loop_
_geom_bond_atom_site_label_1
_geom_bond_atom_site_label_2
_geom_bond_distance
N1 C10 1.502(2)
N1 C1 1.514(2)
N2 C30 1.492(2)
N2 C21 1.518(2)
C1 C12 1.530(3)
C1 C2 1.532(3)
C1 C11 1.541(3)
C2 C13 1.325(3)
C2 C3 1.493(3)
C3 C4 1.398(3)
C3 C8 1.398(3)
C4 C5 1.385(3)
C5 C6 1.380(3)
C6 C7 1.387(3)
C7 C8 1.392(3)
C8 C9 1.515(3)
C9 C10 1.520(3)
C21 C32 1.529(2)
C21 C31 1.530(2)
C21 C22 1.533(2)
C22 C33 1.326(3)
C22 C23 1.481(3)
C23 C24 1.399(3)
C23 C28 1.405(3)
C24 C25 1.394(3)
C25 C26 1.384(3)
C26 C27 1.394(3)
C27 C28 1.393(3)
C28 C29 1.510(3)
C29 C30 1.522(3)

loop_
_geom_hbond_atom_site_label_D
_geom_hbond_atom_site_label_H
_geom_hbond_atom_site_label_A
_geom_hbond_distance_DH
_geom_hbond_distance_HA
_geom_hbond_distance_DA
_geom_hbond_angle_DHA
_geom_hbond_site_symmetry_A
N2 H02A Br2 0.898(15) 2.420(16) 3.2888(15) 162.8(18) .
N2 H02B Br1 0.877(16) 2.419(16) 3.2816(16) 168(2) .
N1 H01A Br1 0.898(15) 2.412(15) 3.3093(16) 178(2) 2_646
N1 H01B Br2 0.904(15) 2.374(16) 3.2482(17) 163(2) 2_646
C32 H32C Br1 0.98 3.02 3.839(2) 142.5 .
C9 H9A Br2 0.99 3.02 3.7971(18) 136.7 1_545
C31 H31B Br2 0.98 2.93 3.866(2) 159.7 1_545
